data_7134448
loop_
_publ_author_name
'Dakua, Trilochan'
'Mishra, Srabani Srotoswini'
'Kumar, Ashish'
'Krishnaswamy, Shobhana'
'Chand, Dillip Kumar'

_publ_section_title
;
 Multi-cavity discrete coordination cages encapsulating up to four units
 of pyrazine-N,N&#x2032;-dioxide: molecular soybeans
;
_journal_issue 44
_journal_name_full 'Chemical Communications'
_journal_page_first 8007
_journal_page_last 8010
_journal_paper_doi 10.1039/D5CC01107H
_journal_volume 61
_journal_year 2025
_chemical_formula_sum 'C168 H200 B6 F24 N32 O38 Pd3 S14'
_chemical_formula_weight 4564.49
_space_group_crystal_system monoclinic
_space_group_IT_number 14
_space_group_name_Hall '-P 2ybc'
_space_group_name_H-M_alt 'P 1 21/c 1'
_atom_sites_solution_hydrogens geom
_audit_creation_method SHELXL-2019/3
_audit_update_record
;
2025-02-11 deposited with the CCDC.	2025-04-23 downloaded from the CCDC.
;
_cell_angle_alpha 90
_cell_angle_beta 93.016(7)
_cell_angle_gamma 90
_cell_formula_units_Z 2
_cell_length_a 16.149(3)
_cell_length_b 26.246(5)
_cell_length_c 30.520(6)
_cell_measurement_reflns_used 9335
_cell_measurement_temperature 220(2)
_cell_measurement_theta_max 27.40
_cell_measurement_theta_min 3.00
_cell_volume 12918(4)
_computing_cell_refinement 'APEX3/SAINT (Bruker, 2016)'
_computing_data_collection 'APEX3(Bruker, 2016)'
_computing_data_reduction 'SAINT/XPREP (Bruker, 2016)'
_computing_structure_refinement 'SHELXL-2019/2 (Sheldrick, 2019), WinGX'
_computing_structure_solution 'SHELXT 2018/2 (Sheldrick, 2018)'
_diffrn_ambient_temperature 220(2)
_diffrn_measured_fraction_theta_full 0.999
_diffrn_measured_fraction_theta_max 0.979
_diffrn_measurement_device_type 'Bruker D8 Venture diffractometer'
_diffrn_measurement_method '\f and \w scans'
_diffrn_radiation_type MoK\a
_diffrn_radiation_wavelength 0.71073
_diffrn_reflns_av_R_equivalents 0.1596
_diffrn_reflns_av_unetI/netI 0.0684
_diffrn_reflns_Laue_measured_fraction_full 0.999
_diffrn_reflns_Laue_measured_fraction_max 0.979
_diffrn_reflns_limit_h_max 21
_diffrn_reflns_limit_h_min -21
_diffrn_reflns_limit_k_max 34
_diffrn_reflns_limit_k_min -35
_diffrn_reflns_limit_l_max 40
_diffrn_reflns_limit_l_min -40
_diffrn_reflns_number 583151
_diffrn_reflns_point_group_measured_fraction_full 0.999
_diffrn_reflns_point_group_measured_fraction_max 0.979
_diffrn_reflns_theta_full 25.242
_diffrn_reflns_theta_max 28.675
_diffrn_reflns_theta_min 2.369
_diffrn_source 'fine focus sealed tube'
_exptl_absorpt_coefficient_mu 0.398
_exptl_absorpt_correction_T_max 0.7457
_exptl_absorpt_correction_T_min 0.6677
_exptl_absorpt_correction_type multi-scan
_exptl_absorpt_process_details
;
 SADABS-2016/2 - Bruker AXS area detector 
 scaling and absorption correction 
;
_exptl_crystal_colour colourless
_exptl_crystal_density_diffrn 1.173
_exptl_crystal_description block
_exptl_crystal_F_000 4688
_exptl_crystal_size_max 0.150
_exptl_crystal_size_mid 0.130
_exptl_crystal_size_min 0.100
_refine_diff_density_max 2.082
_refine_diff_density_min -1.158
_refine_diff_density_rms 0.156
_refine_ls_extinction_method none
_refine_ls_goodness_of_fit_ref 1.047
_refine_ls_hydrogen_treatment constr
_refine_ls_matrix_type full
_refine_ls_number_parameters 1285
_refine_ls_number_reflns 32619
_refine_ls_number_restraints 368
_refine_ls_restrained_S_all 1.067
_refine_ls_R_factor_all 0.1400
_refine_ls_R_factor_gt 0.0943
_refine_ls_shift/su_max 0.001
_refine_ls_shift/su_mean 0.000
_refine_ls_structure_factor_coef Fsqd
_refine_ls_weighting_details 'w=1/[\s^2^(Fo^2^)+(0.1570P)^2^+30.9802P] where P=(Fo^2^+2Fc^2^)/3'
_refine_ls_weighting_scheme calc
_refine_ls_wR_factor_gt 0.2517
_refine_ls_wR_factor_ref 0.2909
_reflns_Friedel_coverage 0.000
_reflns_number_gt 21058
_reflns_number_total 32619
_reflns_threshold_expression 'I > 2\s(I)'
_cod_data_source_file d5cc01107h2.cif
_cod_data_source_block shelx
_cod_depositor_comments 'Adding full bibliography for 7134448.cif.'
_cod_original_sg_symbol_H-M 'P 21/c'
_cod_database_code 7134448
_shelx_shelxl_version_number 2019/3
_shelx_space_group_comment
;
The symmetry employed for this shelxl refinement is uniquely defined
by the following loop, which should always be used as a source of
symmetry information in preference to the above space-group names.
They are only intended as comments.
;
_shelx_estimated_absorpt_t_min 0.943
_shelx_estimated_absorpt_t_max 0.961

loop_
_space_group_symop_operation_xyz
'x, y, z'
'-x, y+1/2, -z+1/2'
'-x, -y, -z'
'x, -y-1/2, z-1/2'

loop_
_atom_site_label
_atom_site_type_symbol
_atom_site_fract_x
_atom_site_fract_y
_atom_site_fract_z
_atom_site_U_iso_or_equiv
_atom_site_adp_type
_atom_site_occupancy
_atom_site_site_symmetry_order
_atom_site_calc_flag
_atom_site_refinement_flags_posn
_atom_site_refinement_flags_adp
_atom_site_refinement_flags_occupancy
_atom_site_disorder_assembly
_atom_site_disorder_group
C1 C 0.6562(4) 0.0120(2) 0.5214(2) 0.0467(15) Uani 1 1 d . . . . .
H1 H 0.701464 -0.005485 0.510474 0.056 Uiso 1 1 calc R U . . .
C2 C 0.5977(5) -0.0148(2) 0.5430(3) 0.0564(18) Uani 1 1 d . . . . .
H2 H 0.603787 -0.050075 0.547701 0.068 Uiso 1 1 calc R U . . .
C3 C 0.5308(4) 0.0103(2) 0.5576(2) 0.0496(16) Uani 1 1 d . . . . .
H3 H 0.489287 -0.007801 0.571460 0.059 Uiso 1 1 calc R U . . .
C4 C 0.5235(4) 0.0627(2) 0.5520(2) 0.0382(12) Uani 1 1 d . . . . .
C5 C 0.5847(4) 0.08790(18) 0.53090(19) 0.0358(12) Uani 1 1 d . . . . .
H5 H 0.580698 0.123369 0.527094 0.043 Uiso 1 1 calc R U . . .
C6 C 0.4473(4) 0.0884(2) 0.5671(2) 0.0404(13) Uani 1 1 d . . . . .
C7 C 0.3950(4) 0.16797(19) 0.5993(2) 0.0361(12) Uani 1 1 d . . . . .
C8 C 0.3351(4) 0.1489(2) 0.6254(2) 0.0415(13) Uani 1 1 d . . . . .
H8 H 0.333625 0.114003 0.632060 0.050 Uiso 1 1 calc R U . . .
C9 C 0.2780(4) 0.1814(2) 0.6415(2) 0.0445(14) Uani 1 1 d . . . . .
H9 H 0.237459 0.168622 0.659580 0.053 Uiso 1 1 calc R U . . .
C10 C 0.2788(4) 0.2335(2) 0.6315(2) 0.0381(12) Uani 1 1 d . . . . .
H10 H 0.238402 0.255368 0.642146 0.046 Uiso 1 1 calc R U . . .
C11 C 0.3402(3) 0.25249(19) 0.60544(18) 0.0321(11) Uani 1 1 d . . . . .
C12 C 0.3989(4) 0.21976(19) 0.5895(2) 0.0361(12) Uani 1 1 d . . . . .
H12 H 0.440818 0.232347 0.572246 0.043 Uiso 1 1 calc R U . . .
C13 C 0.3768(3) 0.32994(18) 0.5648(2) 0.0374(13) Uani 1 1 d D . . . .
C14 C 0.4206(3) 0.41481(17) 0.54157(18) 0.0293(10) Uani 1 1 d . . . . .
H14 H 0.468826 0.398498 0.532779 0.035 Uiso 1 1 calc R U . . .
C15 C 0.3618(3) 0.38615(17) 0.56154(18) 0.0316(11) Uani 1 1 d D . . . .
C16 C 0.2910(3) 0.41065(19) 0.5742(2) 0.0362(12) Uani 1 1 d . . . . .
H16 H 0.249162 0.392070 0.587322 0.043 Uiso 1 1 calc R U . . .
C17 C 0.2819(3) 0.46297(18) 0.56740(18) 0.0309(11) Uani 1 1 d D . . . .
C18 C 0.3429(3) 0.48918(17) 0.54719(16) 0.0264(10) Uani 1 1 d . . . . .
H18 H 0.336826 0.524372 0.542304 0.032 Uiso 1 1 calc R U . . .
C19 C 0.1998(3) 0.4859(2) 0.5792(2) 0.0372(12) Uani 1 1 d D . . . .
C20 C 0.1313(3) 0.5640(2) 0.60289(19) 0.0339(11) Uani 1 1 d . . . . .
C21 C 0.0586(4) 0.5426(2) 0.6155(2) 0.0486(16) Uani 1 1 d . . . . .
H21 H 0.053835 0.507210 0.619242 0.058 Uiso 1 1 calc R U . . .
C22 C -0.0082(4) 0.5750(3) 0.6226(3) 0.060(2) Uani 1 1 d . . . . .
H22 H -0.058639 0.560972 0.630868 0.072 Uiso 1 1 calc R U . . .
C23 C -0.0016(4) 0.6268(2) 0.6178(3) 0.0546(18) Uani 1 1 d . . . . .
H23 H -0.047572 0.647794 0.622222 0.065 Uiso 1 1 calc R U . . .
C24 C 0.0736(4) 0.6484(2) 0.6064(2) 0.0399(13) Uani 1 1 d . . . . .
C25 C 0.1412(4) 0.6169(2) 0.59903(19) 0.0356(12) Uani 1 1 d . . . . .
H25 H 0.192213 0.630824 0.591640 0.043 Uiso 1 1 calc R U . . .
C26 C 0.1346(4) 0.7304(2) 0.5837(2) 0.0448(14) Uani 1 1 d . . . . .
C27 C 0.1778(3) 0.8136(2) 0.55698(19) 0.0354(12) Uani 1 1 d . . . . .
H27 H 0.222896 0.795780 0.546154 0.043 Uiso 1 1 calc R U . . .
C28 C 0.1193(4) 0.7868(2) 0.5795(2) 0.0390(13) Uani 1 1 d . . . . .
C29 C 0.0539(5) 0.8134(2) 0.5958(3) 0.059(2) Uani 1 1 d . . . . .
H29 H 0.013201 0.796521 0.611265 0.071 Uiso 1 1 calc R U . . .
C30 C 0.0494(5) 0.8655(3) 0.5888(3) 0.062(2) Uani 1 1 d . . . . .
H30 H 0.005377 0.884360 0.599630 0.074 Uiso 1 1 calc R U . . .
C31 C 0.1085(4) 0.8894(2) 0.5663(2) 0.0504(16) Uani 1 1 d . . . . .
H31 H 0.104705 0.924807 0.562060 0.060 Uiso 1 1 calc R U . . .
C32 C 0.6755(4) 0.04369(19) 0.40176(19) 0.0394(13) Uani 1 1 d . . . . .
H32 H 0.704488 0.015245 0.413349 0.047 Uiso 1 1 calc R U . . .
C33 C 0.6333(5) 0.0399(2) 0.3619(2) 0.0496(16) Uani 1 1 d . . . . .
H33 H 0.631024 0.008395 0.347229 0.060 Uiso 1 1 calc R U . . .
C34 C 0.5936(4) 0.0818(2) 0.3428(2) 0.0404(13) Uani 1 1 d . . . . .
H34 H 0.566003 0.079515 0.314976 0.048 Uiso 1 1 calc R U . . .
C35 C 0.5960(4) 0.12741(19) 0.36601(18) 0.0357(12) Uani 1 1 d . . . . .
C36 C 0.6371(4) 0.12825(19) 0.40645(19) 0.0397(13) Uani 1 1 d . . . . .
H36 H 0.638002 0.158873 0.422448 0.048 Uiso 1 1 calc R U . . .
C37 C 0.5615(4) 0.1780(2) 0.35104(19) 0.0395(13) Uani 1 1 d . . . . .
C38 C 0.4519(4) 0.2656(2) 0.32606(18) 0.0371(12) Uani 1 1 d . . . . .
H38 H 0.472045 0.266597 0.355507 0.045 Uiso 1 1 calc R U . . .
C39 C 0.4593(4) 0.2214(2) 0.30096(19) 0.0381(13) Uani 1 1 d . . . . .
C40 C 0.4268(5) 0.2182(3) 0.2589(2) 0.061(2) Uani 1 1 d . . . . .
H40 H 0.429954 0.187621 0.242988 0.073 Uiso 1 1 calc R U . . .
C41 C 0.3883(6) 0.2616(3) 0.2398(2) 0.069(2) Uani 1 1 d . . . . .
H41 H 0.365642 0.260030 0.210830 0.083 Uiso 1 1 calc R U . . .
C42 C 0.3836(4) 0.3064(2) 0.26338(19) 0.0470(16) Uani 1 1 d . . . . .
H42 H 0.359693 0.335603 0.250141 0.056 Uiso 1 1 calc R U . . .
C43 C 0.4141(4) 0.30795(19) 0.30648(18) 0.0344(12) Uani 1 1 d . . . . .
C44 C 0.4304(3) 0.36460(17) 0.37191(16) 0.0288(10) Uani 1 1 d D . . . .
C45 C 0.4525(3) 0.43535(17) 0.42458(16) 0.0259(10) Uani 1 1 d . . . . .
H45 H 0.496186 0.415508 0.437009 0.031 Uiso 1 1 calc R U . . .
C46 C 0.4080(3) 0.41697(16) 0.38800(16) 0.0283(10) Uani 1 1 d D . . . .
C47 C 0.3424(3) 0.44593(19) 0.37076(17) 0.0310(11) Uani 1 1 d . . . . .
H47 H 0.309432 0.433848 0.346657 0.037 Uiso 1 1 calc R U . . .
C48 C 0.3255(3) 0.49283(18) 0.38922(17) 0.0304(11) Uani 1 1 d D . . . .
C49 C 0.3732(3) 0.50959(17) 0.42526(17) 0.0282(10) Uani 1 1 d . . . . .
H49 H 0.362197 0.541526 0.437631 0.034 Uiso 1 1 calc R U . . .
C50 C 0.2507(3) 0.5207(2) 0.36934(19) 0.0373(12) Uani 1 1 d D . . . .
C51 C 0.2037(4) 0.6564(2) 0.3616(2) 0.0375(12) Uani 1 1 d . . . . .
H51 H 0.245761 0.666450 0.382331 0.045 Uiso 1 1 calc R U . . .
C52 C 0.1995(4) 0.6062(2) 0.3471(2) 0.0432(14) Uani 1 1 d . . . . .
C53 C 0.1402(6) 0.5916(3) 0.3159(3) 0.072(3) Uani 1 1 d . . . . .
H53 H 0.136217 0.557407 0.306799 0.087 Uiso 1 1 calc R U . . .
C54 C 0.0858(6) 0.6281(3) 0.2980(3) 0.092(4) Uani 1 1 d . . . . .
H54 H 0.046632 0.618690 0.275527 0.110 Uiso 1 1 calc R U . . .
C55 C 0.0886(5) 0.6781(3) 0.3127(3) 0.073(3) Uani 1 1 d . . . . .
H55 H 0.051737 0.702498 0.300380 0.088 Uiso 1 1 calc R U . . .
C56 C 0.1459(4) 0.6917(2) 0.3456(2) 0.0400(13) Uani 1 1 d . . . . .
C57 C 0.1808(4) 0.7617(2) 0.3967(2) 0.0377(12) Uani 1 1 d . . . . .
C58 C 0.2073(4) 0.8348(2) 0.44519(18) 0.0360(12) Uani 1 1 d . . . . .
H58 H 0.241287 0.812156 0.461816 0.043 Uiso 1 1 calc R U . . .
C59 C 0.1674(4) 0.8170(2) 0.40719(19) 0.0363(12) Uani 1 1 d . . . . .
C60 C 0.1169(4) 0.8516(2) 0.3830(2) 0.0508(17) Uani 1 1 d . . . . .
H60 H 0.087223 0.841223 0.357230 0.061 Uiso 1 1 calc R U . . .
C61 C 0.1116(5) 0.9013(3) 0.3977(3) 0.065(2) Uani 1 1 d . . . . .
H61 H 0.080005 0.925293 0.381182 0.078 Uiso 1 1 calc R U . . .
C62 C 0.1517(4) 0.9153(2) 0.4356(2) 0.0524(17) Uani 1 1 d . . . . .
H62 H 0.145945 0.948929 0.445661 0.063 Uiso 1 1 calc R U . . .
C63 C 0.6210(3) 0.33169(19) 0.45937(16) 0.0289(10) Uani 1 1 d . . . . .
H63 H 0.622909 0.352218 0.434203 0.035 Uiso 1 1 calc R U . . .
C64 C 0.6301(3) 0.2801(2) 0.45581(17) 0.0327(11) Uani 1 1 d . . . . .
H64 H 0.637731 0.265356 0.428240 0.039 Uiso 1 1 calc R U . . .
C65 C 0.6057(3) 0.32333(19) 0.53453(17) 0.0302(10) Uani 1 1 d . . . . .
H65 H 0.596568 0.337761 0.562048 0.036 Uiso 1 1 calc R U . . .
C66 C 0.6153(3) 0.27221(19) 0.53051(16) 0.0301(10) Uani 1 1 d . . . . .
H66 H 0.613042 0.251546 0.555570 0.036 Uiso 1 1 calc R U . . .
C67 C 0.2708(8) 0.3262(5) 0.4367(5) 0.123(4) Uani 1 1 d D U . . .
H67A H 0.322098 0.339237 0.451209 0.148 Uiso 1 1 calc R U . . .
H67B H 0.286181 0.300313 0.415422 0.148 Uiso 1 1 calc R U . . .
C68 C 0.2201(9) 0.3020(4) 0.4699(4) 0.119(4) Uani 1 1 d D U . . .
H68A H 0.168993 0.288354 0.455687 0.143 Uiso 1 1 calc R U . . .
H68B H 0.250927 0.273784 0.483974 0.143 Uiso 1 1 calc R U . . .
C69 C 0.2092(8) 0.4037(4) 0.4487(4) 0.106(3) Uani 1 1 d D U . . .
H69A H 0.260512 0.415820 0.463776 0.127 Uiso 1 1 calc R U . . .
H69B H 0.180739 0.433141 0.435092 0.127 Uiso 1 1 calc R U . . .
C70 C 0.1554(8) 0.3803(5) 0.4812(4) 0.113(4) Uani 1 1 d D U . . .
H70A H 0.141248 0.405550 0.503246 0.136 Uiso 1 1 calc R U . . .
H70B H 0.103823 0.367898 0.466484 0.136 Uiso 1 1 calc R U . . .
B1 B 0.9407(9) 0.7997(6) 0.3172(5) 0.153(4) Uani 1 1 d D U . . .
F1 F 1.0151(4) 0.7932(2) 0.3008(2) 0.1051(19) Uani 1 1 d D U . . .
F2 F 0.9389(8) 0.7682(5) 0.3534(4) 0.243(5) Uani 1 1 d D U . . .
F3 F 0.9288(6) 0.8479(4) 0.3336(4) 0.213(4) Uani 1 1 d D U . . .
F4 F 0.8753(5) 0.7871(6) 0.2900(4) 0.240(5) Uani 1 1 d D U . . .
B2 B 0.8670(10) 0.5436(6) 0.1178(6) 0.192(4) Uani 1 1 d D U . . .
F5 F 0.8751(6) 0.5913(3) 0.1325(4) 0.204(5) Uani 1 1 d D U . . .
F6 F 0.9360(5) 0.5240(3) 0.1015(4) 0.185(4) Uani 1 1 d D U . . .
F7 F 0.8003(7) 0.5404(5) 0.0856(5) 0.283(6) Uani 1 1 d D U . . .
F8 F 0.8365(8) 0.5141(4) 0.1516(5) 0.271(6) Uani 1 1 d D U . . .
B3 B 0.4362(11) 0.4511(6) 0.2380(4) 0.170(4) Uani 1 1 d D U . . .
F9 F 0.5110(8) 0.4268(5) 0.2510(4) 0.255(5) Uani 1 1 d D U . . .
F10 F 0.3818(7) 0.4377(3) 0.2712(3) 0.196(4) Uani 1 1 d D U . . .
F11 F 0.4100(7) 0.4346(3) 0.1988(2) 0.188(4) Uani 1 1 d D U . . .
F12 F 0.4350(9) 0.5019(3) 0.2354(3) 0.231(5) Uani 1 1 d D U . . .
N1 N 0.6502(3) 0.06292(16) 0.51558(15) 0.0348(10) Uani 1 1 d . . . . .
N2 N 0.4589(3) 0.13639(16) 0.58304(18) 0.0415(12) Uani 1 1 d . . . . .
H2A H 0.508797 0.148860 0.583356 0.050 Uiso 1 1 calc R U . . .
N3 N 0.3386(3) 0.30537(16) 0.59692(17) 0.0383(11) Uani 1 1 d . . . . .
H3A H 0.309904 0.324051 0.614156 0.046 Uiso 1 1 calc R U . . .
N4 N 0.4121(2) 0.46492(14) 0.53412(13) 0.0238(8) Uani 1 1 d . . . . .
N5 N 0.2022(3) 0.53438(16) 0.59327(16) 0.0344(10) Uani 1 1 d . . . . .
H5A H 0.250588 0.548814 0.596764 0.041 Uiso 1 1 calc R U . . .
N6 N 0.0759(3) 0.70238(18) 0.60170(18) 0.0430(12) Uani 1 1 d . . . . .
H6 H 0.034325 0.719105 0.611681 0.052 Uiso 1 1 calc R U . . .
N7 N 0.1722(3) 0.86406(17) 0.55007(15) 0.0355(10) Uani 1 1 d . . . . .
N8 N 0.6764(3) 0.08720(15) 0.42451(15) 0.0321(9) Uani 1 1 d . . . . .
N9 N 0.4994(3) 0.17728(16) 0.31928(15) 0.0409(12) Uani 1 1 d . . . . .
H9A H 0.482898 0.147705 0.309361 0.049 Uiso 1 1 calc R U . . .
N10 N 0.4046(3) 0.35432(17) 0.33040(15) 0.0372(11) Uani 1 1 d . . . . .
H10A H 0.378862 0.378884 0.316211 0.045 Uiso 1 1 calc R U . . .
N11 N 0.4360(2) 0.48034(14) 0.44307(13) 0.0226(8) Uani 1 1 d . . . . .
N12 N 0.2600(3) 0.57201(16) 0.36572(16) 0.0384(11) Uani 1 1 d . . . . .
H12A H 0.306830 0.585020 0.375631 0.046 Uiso 1 1 calc R U . . .
N13 N 0.1435(3) 0.74284(18) 0.36017(16) 0.0431(12) Uani 1 1 d . . . . .
H13 H 0.114825 0.764128 0.343635 0.052 Uiso 1 1 calc R U . . .
N14 N 0.2003(3) 0.88234(17) 0.45960(16) 0.0374(10) Uani 1 1 d . . . . .
N15 N 0.6092(2) 0.35345(15) 0.49860(14) 0.0260(8) Uani 1 1 d . . . . .
N16 N 0.6281(3) 0.25036(15) 0.49159(14) 0.0300(9) Uani 1 1 d . . . . .
O1 O 0.3821(3) 0.06555(16) 0.56586(18) 0.0564(12) Uani 1 1 d . . . . .
O2 O 0.4219(3) 0.30955(15) 0.53900(18) 0.0606(14) Uani 1 1 d . . . . .
O3 O 0.1387(3) 0.45959(16) 0.57566(19) 0.0570(13) Uani 1 1 d . . . . .
O4 O 0.1990(3) 0.71226(18) 0.5713(2) 0.084(2) Uani 1 1 d . . . . .
O5 O 0.5883(3) 0.21653(15) 0.36878(15) 0.0546(13) Uani 1 1 d . . . . .
O6 O 0.4682(3) 0.33565(14) 0.39650(13) 0.0410(10) Uani 1 1 d . . . . .
O7 O 0.1897(3) 0.49666(16) 0.35721(17) 0.0542(12) Uani 1 1 d . . . . .
O8 O 0.2231(4) 0.73616(17) 0.42245(17) 0.0656(15) Uani 1 1 d . . . . .
O9 O 0.6388(3) 0.20124(13) 0.48855(13) 0.0411(9) Uani 1 1 d . . . . .
O10 O 0.5995(2) 0.40282(13) 0.50164(13) 0.0351(8) Uani 1 1 d . . . . .
O11 O 0.2005(6) 0.3386(3) 0.5017(3) 0.110(2) Uani 1 1 d D U . . .
O12 O 0.2297(5) 0.3665(3) 0.4140(3) 0.111(2) Uani 1 1 d D U . . .
S1 S 0.47956(14) 0.61564(9) 0.34130(7) 0.0670(5) Uani 1 1 d D . . . .
O13 O 0.4237(3) 0.61199(17) 0.37910(14) 0.0493(11) Uani 1 1 d D . . . .
C71 C 0.4113(7) 0.6131(6) 0.2940(3) 0.122(5) Uani 1 1 d D . . . .
H71A H 0.442992 0.615294 0.267965 0.183 Uiso 1 1 calc R U . . .
H71B H 0.380773 0.581292 0.293762 0.183 Uiso 1 1 calc R U . . .
H71C H 0.372721 0.641431 0.294465 0.183 Uiso 1 1 calc R U . . .
C72 C 0.5266(8) 0.5548(4) 0.3356(4) 0.109(4) Uani 1 1 d D . . . .
H72A H 0.563257 0.555658 0.311439 0.163 Uiso 1 1 calc R U . . .
H72B H 0.558325 0.546269 0.362504 0.163 Uiso 1 1 calc R U . . .
H72C H 0.483961 0.529300 0.329828 0.163 Uiso 1 1 calc R U . . .
S2 S 0.60604(13) 0.41597(9) 0.34185(6) 0.0622(5) Uani 1 1 d D . . . .
O14 O 0.6438(3) 0.41918(18) 0.38736(14) 0.0480(10) Uani 1 1 d D . . . .
C73 C 0.6747(7) 0.4494(5) 0.3082(3) 0.105(4) Uani 1 1 d D . . . .
H73A H 0.653030 0.448578 0.277972 0.157 Uiso 1 1 calc R U . . .
H73B H 0.679460 0.484529 0.317986 0.157 Uiso 1 1 calc R U . . .
H73C H 0.728846 0.433413 0.310393 0.157 Uiso 1 1 calc R U . . .
C74 C 0.6344(9) 0.3524(4) 0.3268(4) 0.129(5) Uani 1 1 d D . . . .
H74A H 0.613005 0.345329 0.297116 0.193 Uiso 1 1 calc R U . . .
H74B H 0.694290 0.349247 0.328319 0.193 Uiso 1 1 calc R U . . .
H74C H 0.611070 0.328242 0.346828 0.193 Uiso 1 1 calc R U . . .
S3 S 0.35310(19) 0.06566(13) 0.28474(13) 0.1124(11) Uani 1 1 d D U . . .
O15 O 0.4286(3) 0.09342(19) 0.27342(19) 0.0668(14) Uani 1 1 d D U . . .
C75 C 0.3796(10) 0.0292(7) 0.3332(5) 0.171(7) Uani 1 1 d D U . . .
H75A H 0.331326 0.010334 0.341689 0.257 Uiso 1 1 calc R U . . .
H75B H 0.423797 0.005577 0.327249 0.257 Uiso 1 1 calc R U . . .
H75C H 0.397882 0.051968 0.356770 0.257 Uiso 1 1 calc R U . . .
C76 C 0.2812(10) 0.1159(6) 0.3003(8) 0.215(9) Uani 1 1 d D U . . .
H76A H 0.229461 0.100593 0.308330 0.322 Uiso 1 1 calc R U . . .
H76B H 0.305530 0.134742 0.325134 0.322 Uiso 1 1 calc R U . . .
H76C H 0.270703 0.138847 0.275765 0.322 Uiso 1 1 calc R U . . .
S4 S 0.35262(15) 0.82087(12) 0.35013(7) 0.0840(8) Uani 1 1 d D U . . .
O16 O 0.3872(3) 0.81886(19) 0.39564(15) 0.0547(12) Uani 1 1 d D U . . .
C77 C 0.3475(12) 0.8909(5) 0.3406(6) 0.178(7) Uani 1 1 d D U . . .
H77A H 0.325199 0.897463 0.311001 0.267 Uiso 1 1 calc R U . . .
H77B H 0.311931 0.906335 0.361488 0.267 Uiso 1 1 calc R U . . .
H77C H 0.402765 0.905252 0.344289 0.267 Uiso 1 1 calc R U . . .
C78 C 0.4295(10) 0.8169(10) 0.3154(4) 0.219(9) Uani 1 1 d D U . . .
H78A H 0.406469 0.818248 0.285430 0.329 Uiso 1 1 calc R U . . .
H78B H 0.467519 0.845166 0.320555 0.329 Uiso 1 1 calc R U . . .
H78C H 0.459049 0.785039 0.320154 0.329 Uiso 1 1 calc R U . . .
S5 S 0.9080(2) 0.76486(16) 0.18373(12) 0.1185(11) Uani 1 1 d D U . . .
O17 O 0.9222(4) 0.7584(2) 0.1363(2) 0.087(2) Uani 1 1 d D U . . .
C79 C 0.9293(9) 0.7056(6) 0.2089(5) 0.144(5) Uani 1 1 d D U . . .
H79A H 0.920770 0.708095 0.240042 0.217 Uiso 1 1 calc R U . . .
H79B H 0.892489 0.679925 0.195856 0.217 Uiso 1 1 calc R U . . .
H79C H 0.986382 0.696129 0.204642 0.217 Uiso 1 1 calc R U . . .
C80 C 0.8009(8) 0.7683(9) 0.1872(6) 0.211(9) Uani 1 1 d D U . . .
H80A H 0.787694 0.772585 0.217627 0.317 Uiso 1 1 calc R U . . .
H80B H 0.779595 0.797129 0.170181 0.317 Uiso 1 1 calc R U . . .
H80C H 0.775690 0.737186 0.175740 0.317 Uiso 1 1 calc R U . . .
S6 S -0.0437(4) 0.7795(3) 0.48913(19) 0.193(2) Uani 1 1 d D U . . .
O18 O 0.0035(10) 0.8271(6) 0.4768(6) 0.241(7) Uani 1 1 d D U . . .
C81 C 0.0137(11) 0.7283(7) 0.4720(7) 0.209(9) Uani 1 1 d D U . . .
H81A H -0.014032 0.696786 0.479221 0.314 Uiso 1 1 calc R U . . .
H81B H 0.018885 0.730201 0.440573 0.314 Uiso 1 1 calc R U . . .
H81C H 0.068400 0.729030 0.486763 0.314 Uiso 1 1 calc R U . . .
C82 C -0.1214(9) 0.7719(7) 0.4504(4) 0.201(9) Uani 1 1 d D U . . .
H82A H -0.153316 0.741824 0.456979 0.302 Uiso 1 1 calc R U . . .
H82B H -0.157224 0.801603 0.450042 0.302 Uiso 1 1 calc R U . . .
H82C H -0.098308 0.767988 0.421869 0.302 Uiso 1 1 calc R U . . .
S7 S 0.8603(3) 0.55235(11) -0.03103(14) 0.1450(16) Uani 1 1 d D U . . .
O19 O 0.8312(4) 0.49963(19) -0.0300(2) 0.0786(17) Uani 1 1 d D U . . .
C83 C 0.9598(9) 0.5544(7) -0.0110(6) 0.216(9) Uani 1 1 d D U . . .
H83A H 0.979749 0.589251 -0.011563 0.324 Uiso 1 1 calc R U . . .
H83B H 0.963084 0.541931 0.018960 0.324 Uiso 1 1 calc R U . . .
H83C H 0.993820 0.533193 -0.028902 0.324 Uiso 1 1 calc R U . . .
C84 C 0.8667(11) 0.5704(7) -0.0851(5) 0.198(8) Uani 1 1 d D U . . .
H84A H 0.885964 0.605324 -0.086364 0.297 Uiso 1 1 calc R U . . .
H84B H 0.905398 0.548249 -0.099205 0.297 Uiso 1 1 calc R U . . .
H84C H 0.812456 0.567671 -0.100096 0.297 Uiso 1 1 calc R U . . .
Pd1 Pd 0.73902(3) 0.09930(2) 0.48275(2) 0.03249(12) Uani 1 1 d . . . . .
Pd2 Pd 0.500000 0.500000 0.500000 0.01966(12) Uani 1 2 d S . P . .

loop_
_atom_site_aniso_label
_atom_site_aniso_U_11
_atom_site_aniso_U_22
_atom_site_aniso_U_33
_atom_site_aniso_U_23
_atom_site_aniso_U_13
_atom_site_aniso_U_12
C1 0.068(4) 0.023(3) 0.050(4) -0.002(2) 0.010(3) 0.015(3)
C2 0.071(5) 0.017(3) 0.082(5) 0.006(3) 0.017(4) 0.009(3)
C3 0.056(4) 0.017(2) 0.077(5) 0.008(3) 0.019(3) 0.003(2)
C4 0.047(3) 0.022(2) 0.045(3) 0.002(2) 0.002(3) 0.003(2)
C5 0.048(3) 0.012(2) 0.046(3) 0.004(2) -0.004(3) -0.001(2)
C6 0.050(3) 0.018(2) 0.054(4) 0.004(2) 0.003(3) -0.001(2)
C7 0.039(3) 0.019(2) 0.050(3) 0.003(2) -0.001(2) 0.000(2)
C8 0.050(3) 0.023(2) 0.053(4) 0.006(2) 0.007(3) -0.002(2)
C9 0.052(4) 0.029(3) 0.053(4) 0.010(3) 0.009(3) -0.007(3)
C10 0.044(3) 0.021(2) 0.050(3) 0.002(2) 0.008(3) -0.002(2)
C11 0.038(3) 0.019(2) 0.039(3) 0.005(2) 0.001(2) 0.000(2)
C12 0.039(3) 0.019(2) 0.051(3) 0.005(2) 0.008(2) 0.001(2)
C13 0.033(3) 0.020(2) 0.060(4) 0.008(2) 0.014(3) 0.003(2)
C14 0.029(2) 0.017(2) 0.043(3) 0.0023(19) 0.010(2) 0.0074(18)
C15 0.035(3) 0.017(2) 0.043(3) 0.010(2) 0.007(2) 0.0027(19)
C16 0.036(3) 0.020(2) 0.055(3) 0.007(2) 0.018(3) 0.001(2)
C17 0.028(2) 0.019(2) 0.046(3) 0.005(2) 0.007(2) 0.0027(18)
C18 0.034(2) 0.0118(19) 0.033(2) -0.0011(17) 0.000(2) 0.0047(17)
C19 0.038(3) 0.022(2) 0.053(3) 0.004(2) 0.010(3) 0.005(2)
C20 0.030(3) 0.026(2) 0.046(3) 0.000(2) 0.011(2) 0.003(2)
C21 0.045(3) 0.028(3) 0.075(5) 0.001(3) 0.019(3) 0.000(2)
C22 0.042(4) 0.040(4) 0.100(6) -0.001(4) 0.024(4) -0.006(3)
C23 0.043(3) 0.038(3) 0.085(5) 0.003(3) 0.026(3) 0.015(3)
C24 0.042(3) 0.032(3) 0.047(3) 0.001(2) 0.013(3) 0.002(2)
C25 0.038(3) 0.024(2) 0.045(3) 0.002(2) 0.007(2) 0.002(2)
C26 0.047(3) 0.028(3) 0.060(4) 0.006(3) 0.012(3) 0.006(2)
C27 0.038(3) 0.024(2) 0.045(3) -0.002(2) 0.006(2) 0.011(2)
C28 0.045(3) 0.025(3) 0.048(3) 0.002(2) 0.007(3) 0.007(2)
C29 0.065(4) 0.032(3) 0.084(5) 0.005(3) 0.033(4) 0.013(3)
C30 0.066(5) 0.039(4) 0.084(5) 0.004(3) 0.035(4) 0.021(3)
C31 0.056(4) 0.024(3) 0.072(5) 0.000(3) 0.010(3) 0.015(3)
C32 0.060(4) 0.016(2) 0.042(3) -0.002(2) 0.001(3) 0.005(2)
C33 0.076(5) 0.016(2) 0.055(4) -0.012(2) -0.007(3) 0.009(3)
C34 0.056(4) 0.023(2) 0.041(3) -0.008(2) -0.005(3) 0.006(2)
C35 0.051(3) 0.020(2) 0.035(3) -0.004(2) -0.005(2) 0.006(2)
C36 0.064(4) 0.015(2) 0.038(3) -0.006(2) -0.005(3) 0.010(2)
C37 0.061(4) 0.022(2) 0.034(3) -0.004(2) -0.006(3) 0.009(2)
C38 0.054(3) 0.024(2) 0.032(3) -0.004(2) -0.009(2) 0.002(2)
C39 0.053(3) 0.021(2) 0.039(3) -0.007(2) -0.007(3) 0.007(2)
C40 0.101(6) 0.042(4) 0.037(3) -0.020(3) -0.023(4) 0.022(4)
C41 0.118(7) 0.043(4) 0.042(4) -0.013(3) -0.033(4) 0.032(4)
C42 0.075(4) 0.031(3) 0.033(3) -0.006(2) -0.014(3) 0.020(3)
C43 0.048(3) 0.020(2) 0.034(3) -0.009(2) -0.010(2) 0.003(2)
C44 0.036(3) 0.018(2) 0.031(3) -0.0051(19) -0.004(2) 0.0007(19)
C45 0.029(2) 0.020(2) 0.029(2) 0.0025(18) 0.0021(19) 0.0072(18)
C46 0.040(3) 0.015(2) 0.030(2) 0.0010(18) -0.005(2) 0.0003(19)
C47 0.041(3) 0.022(2) 0.028(2) 0.0005(19) -0.011(2) 0.000(2)
C48 0.038(3) 0.019(2) 0.033(3) -0.0015(19) -0.008(2) 0.0061(19)
C49 0.037(3) 0.014(2) 0.033(3) -0.0015(18) 0.004(2) 0.0053(18)
C50 0.047(3) 0.023(2) 0.041(3) -0.001(2) -0.004(3) 0.009(2)
C51 0.041(3) 0.025(3) 0.045(3) -0.003(2) -0.014(2) 0.007(2)
C52 0.052(3) 0.029(3) 0.046(3) 0.004(2) -0.017(3) 0.008(2)
C53 0.096(6) 0.035(3) 0.081(6) -0.007(3) -0.048(5) 0.011(4)
C54 0.105(7) 0.044(4) 0.118(8) -0.030(5) -0.076(6) 0.027(4)
C55 0.086(6) 0.041(4) 0.088(6) -0.012(4) -0.049(5) 0.024(4)
C56 0.048(3) 0.029(3) 0.041(3) -0.002(2) -0.014(3) 0.005(2)
C57 0.039(3) 0.024(2) 0.048(3) -0.002(2) -0.008(2) 0.006(2)
C58 0.045(3) 0.025(2) 0.038(3) 0.000(2) -0.005(2) 0.009(2)
C59 0.039(3) 0.025(2) 0.045(3) 0.000(2) -0.005(2) 0.006(2)
C60 0.065(4) 0.033(3) 0.052(4) -0.005(3) -0.023(3) 0.015(3)
C61 0.093(6) 0.035(3) 0.063(4) 0.002(3) -0.030(4) 0.024(4)
C62 0.068(4) 0.025(3) 0.061(4) -0.005(3) -0.020(3) 0.019(3)
C63 0.036(3) 0.026(2) 0.025(2) 0.0002(19) 0.003(2) 0.007(2)
C64 0.041(3) 0.028(2) 0.029(3) -0.004(2) 0.000(2) 0.006(2)
C65 0.037(3) 0.026(2) 0.028(2) -0.0034(19) 0.000(2) 0.004(2)
C66 0.042(3) 0.024(2) 0.024(2) 0.0030(19) 0.001(2) 0.003(2)
C67 0.137(9) 0.100(8) 0.138(9) 0.032(7) 0.054(8) 0.014(7)
C68 0.163(10) 0.074(7) 0.123(9) 0.003(6) 0.029(8) 0.001(7)
C69 0.131(8) 0.071(6) 0.119(8) 0.008(6) 0.031(7) -0.012(6)
C70 0.143(9) 0.095(7) 0.102(8) -0.002(6) 0.006(7) 0.009(7)
B1 0.102(5) 0.190(8) 0.170(9) -0.068(7) 0.030(5) 0.013(7)
F1 0.087(4) 0.095(4) 0.133(5) -0.002(4) -0.003(3) 0.020(3)
F2 0.204(10) 0.276(11) 0.254(11) 0.023(9) 0.068(8) 0.033(9)
F3 0.143(7) 0.205(8) 0.292(11) -0.107(8) 0.020(8) 0.034(7)
F4 0.117(6) 0.387(14) 0.218(9) -0.140(9) 0.015(6) 0.002(8)
B2 0.130(7) 0.100(7) 0.355(12) -0.045(7) 0.090(7) -0.034(6)
F5 0.176(8) 0.113(6) 0.335(12) -0.067(7) 0.124(8) -0.043(5)
F6 0.136(6) 0.083(5) 0.345(12) -0.030(6) 0.090(7) -0.020(4)
F7 0.192(9) 0.239(12) 0.419(15) -0.117(11) 0.019(10) 0.014(9)
F8 0.214(10) 0.165(9) 0.447(15) 0.039(10) 0.146(10) -0.002(8)
B3 0.311(10) 0.118(6) 0.076(5) 0.040(5) -0.041(6) -0.026(8)
F9 0.311(11) 0.290(12) 0.156(8) 0.048(9) -0.050(8) 0.023(10)
F10 0.361(11) 0.112(6) 0.119(6) 0.070(5) 0.035(6) 0.074(7)
F11 0.338(12) 0.122(6) 0.095(5) 0.007(4) -0.069(6) 0.018(7)
F12 0.429(15) 0.113(5) 0.144(7) 0.031(5) -0.044(9) -0.082(7)
N1 0.045(3) 0.019(2) 0.040(3) -0.0003(18) 0.000(2) 0.0055(18)
N2 0.047(3) 0.017(2) 0.062(3) 0.001(2) 0.010(2) 0.0043(19)
N3 0.042(3) 0.017(2) 0.057(3) 0.0040(19) 0.012(2) 0.0019(18)
N4 0.031(2) 0.0127(17) 0.028(2) 0.0008(14) -0.0001(16) 0.0026(15)
N5 0.030(2) 0.024(2) 0.049(3) -0.0022(19) 0.008(2) -0.0002(17)
N6 0.043(3) 0.026(2) 0.062(3) -0.001(2) 0.016(2) 0.013(2)
N7 0.042(3) 0.025(2) 0.039(2) -0.0033(18) 0.000(2) 0.0067(19)
N8 0.045(3) 0.0157(18) 0.036(2) -0.0013(16) 0.004(2) 0.0062(17)
N9 0.068(3) 0.018(2) 0.036(2) -0.0092(18) -0.009(2) 0.007(2)
N10 0.054(3) 0.024(2) 0.032(2) -0.0017(18) -0.010(2) 0.013(2)
N11 0.0256(19) 0.0156(17) 0.0266(19) 0.0024(14) -0.0005(15) 0.0005(14)
N12 0.049(3) 0.021(2) 0.044(3) -0.0044(19) -0.015(2) 0.0089(19)
N13 0.057(3) 0.029(2) 0.041(3) -0.001(2) -0.018(2) 0.018(2)
N14 0.048(3) 0.021(2) 0.042(3) 0.0033(19) -0.001(2) 0.0074(19)
N15 0.0251(19) 0.0175(18) 0.035(2) 0.0002(16) -0.0033(17) 0.0049(15)
N16 0.039(2) 0.0172(18) 0.033(2) -0.0011(16) -0.0014(18) 0.0067(17)
O1 0.058(3) 0.027(2) 0.085(4) -0.007(2) 0.012(3) -0.009(2)
O2 0.070(3) 0.022(2) 0.094(4) 0.015(2) 0.044(3) 0.013(2)
O3 0.035(2) 0.030(2) 0.108(4) -0.011(2) 0.019(2) -0.0033(17)
O4 0.062(3) 0.029(2) 0.169(6) 0.022(3) 0.066(4) 0.015(2)
O5 0.084(3) 0.0224(19) 0.053(3) -0.0106(18) -0.031(2) 0.011(2)
O6 0.060(3) 0.0221(17) 0.039(2) -0.0077(15) -0.0187(19) 0.0137(17)
O7 0.046(2) 0.034(2) 0.079(3) 0.003(2) -0.028(2) -0.0031(19)
O8 0.089(4) 0.031(2) 0.072(3) -0.013(2) -0.042(3) 0.018(2)
O9 0.059(3) 0.0173(17) 0.047(2) -0.0048(16) -0.0005(19) 0.0107(17)
O10 0.044(2) 0.0164(16) 0.045(2) -0.0013(15) 0.0013(17) 0.0064(15)
O11 0.144(6) 0.081(5) 0.105(5) 0.005(4) -0.001(5) 0.015(5)
O12 0.120(6) 0.093(5) 0.121(6) 0.012(5) 0.010(5) -0.028(5)
S1 0.0695(13) 0.0678(13) 0.0653(12) -0.0014(10) 0.0187(10) -0.0021(10)
O13 0.057(3) 0.046(2) 0.045(2) -0.012(2) 0.006(2) -0.005(2)
C71 0.107(9) 0.214(15) 0.044(5) 0.017(7) 0.000(5) 0.023(9)
C72 0.122(9) 0.126(10) 0.080(7) -0.006(6) 0.018(6) 0.065(8)
S2 0.0595(11) 0.0806(14) 0.0463(10) 0.0020(9) 0.0004(8) -0.0090(10)
O14 0.051(3) 0.052(3) 0.041(2) -0.001(2) 0.0033(19) -0.013(2)
C73 0.119(9) 0.140(10) 0.058(5) 0.027(6) 0.024(6) -0.026(8)
C74 0.155(12) 0.128(11) 0.107(9) -0.067(8) 0.045(8) -0.036(9)
S3 0.0874(19) 0.089(2) 0.160(3) -0.021(2) 0.001(2) -0.0241(16)
O15 0.071(3) 0.047(3) 0.081(4) -0.022(3) -0.003(3) -0.006(2)
C75 0.173(14) 0.186(16) 0.160(14) 0.047(12) 0.053(12) -0.049(12)
C76 0.130(13) 0.172(16) 0.35(2) -0.064(17) 0.098(15) -0.009(12)
S4 0.0695(13) 0.131(2) 0.0501(11) 0.0150(13) -0.0072(10) -0.0356(14)
O16 0.065(3) 0.055(3) 0.043(2) 0.007(2) -0.003(2) -0.014(2)
C77 0.194(16) 0.168(15) 0.167(14) 0.084(12) -0.040(13) -0.030(12)
C78 0.151(14) 0.44(3) 0.072(8) -0.019(13) 0.032(9) 0.011(17)
S5 0.105(2) 0.138(3) 0.113(2) -0.020(2) 0.0205(19) 0.012(2)
O17 0.083(4) 0.065(4) 0.118(5) -0.003(4) 0.051(4) -0.009(3)
C79 0.128(11) 0.186(15) 0.120(11) 0.036(10) 0.018(9) -0.005(10)
C80 0.112(11) 0.36(2) 0.165(15) -0.003(16) 0.039(11) 0.083(14)
S6 0.176(5) 0.247(7) 0.150(4) 0.011(4) -0.037(4) -0.032(5)
O18 0.197(13) 0.234(16) 0.295(17) 0.058(13) 0.045(12) -0.060(11)
C81 0.177(16) 0.168(17) 0.28(2) -0.042(16) -0.005(16) 0.062(14)
C82 0.240(18) 0.263(19) 0.091(9) 0.065(11) -0.074(11) -0.130(15)
S7 0.199(4) 0.0620(16) 0.168(3) 0.0258(19) -0.047(3) -0.068(2)
O19 0.091(4) 0.037(3) 0.108(5) -0.003(3) 0.003(4) -0.021(3)
C83 0.172(15) 0.187(17) 0.28(2) 0.023(15) -0.099(13) -0.088(13)
C84 0.212(17) 0.168(15) 0.210(16) 0.100(12) -0.026(11) -0.066(13)
Pd1 0.0446(2) 0.01684(18) 0.0356(2) -0.00011(15) -0.00162(17) 0.00645(15)
Pd2 0.0250(2) 0.0112(2) 0.0227(2) 0.00001(17) -0.00003(18) 0.00123(17)

loop_
_atom_type_symbol
_atom_type_description
_atom_type_scat_dispersion_real
_atom_type_scat_dispersion_imag
_atom_type_scat_source
C C 0.0033 0.0016 'International Tables Vol C Tables 4.2.6.8 and 6.1.1.4'
H H 0.0000 0.0000 'International Tables Vol C Tables 4.2.6.8 and 6.1.1.4'
B B 0.0013 0.0007 'International Tables Vol C Tables 4.2.6.8 and 6.1.1.4'
N N 0.0061 0.0033 'International Tables Vol C Tables 4.2.6.8 and 6.1.1.4'
O O 0.0106 0.0060 'International Tables Vol C Tables 4.2.6.8 and 6.1.1.4'
F F 0.0171 0.0103 'International Tables Vol C Tables 4.2.6.8 and 6.1.1.4'
S S 0.1246 0.1234 'International Tables Vol C Tables 4.2.6.8 and 6.1.1.4'
Pd Pd -0.9988 1.0072 'International Tables Vol C Tables 4.2.6.8 and 6.1.1.4'

loop_
_geom_angle_atom_site_label_1
_geom_angle_atom_site_label_2
_geom_angle_atom_site_label_3
_geom_angle
_geom_angle_site_symmetry_1
_geom_angle_site_symmetry_3
_geom_angle_publ_flag
N1 C1 C2 121.6(6) . . ?
N1 C1 H1 119.2 . . ?
C2 C1 H1 119.2 . . ?
C3 C2 C1 119.0(5) . . ?
C3 C2 H2 120.5 . . ?
C1 C2 H2 120.5 . . ?
C2 C3 C4 120.2(6) . . ?
C2 C3 H3 119.9 . . ?
C4 C3 H3 119.9 . . ?
C5 C4 C3 118.4(5) . . ?
C5 C4 C6 123.3(5) . . ?
C3 C4 C6 118.2(5) . . ?
N1 C5 C4 121.6(5) . . ?
N1 C5 H5 119.2 . . ?
C4 C5 H5 119.2 . . ?
O1 C6 N2 124.9(6) . . ?
O1 C6 C4 119.7(5) . . ?
N2 C6 C4 115.4(5) . . ?
C8 C7 C12 121.2(5) . . ?
C8 C7 N2 122.1(5) . . ?
C12 C7 N2 116.7(5) . . ?
C9 C8 C7 119.3(5) . . ?
C9 C8 H8 120.4 . . ?
C7 C8 H8 120.4 . . ?
C8 C9 C10 121.1(6) . . ?
C8 C9 H9 119.5 . . ?
C10 C9 H9 119.5 . . ?
C11 C10 C9 119.2(5) . . ?
C11 C10 H10 120.4 . . ?
C9 C10 H10 120.4 . . ?
C12 C11 C10 119.8(5) . . ?
C12 C11 N3 123.5(5) . . ?
C10 C11 N3 116.7(5) . . ?
C11 C12 C7 119.4(5) . . ?
C11 C12 H12 120.3 . . ?
C7 C12 H12 120.3 . . ?
O2 C13 N3 124.7(5) . . ?
O2 C13 C15 119.2(5) . . ?
N3 C13 C15 116.1(5) . . ?
N4 C14 C15 122.9(4) . . ?
N4 C14 H14 118.6 . . ?
C15 C14 H14 118.6 . . ?
C14 C15 C16 117.9(4) . . ?
C14 C15 C13 117.0(4) . . ?
C16 C15 C13 124.9(5) . . ?
C15 C16 C17 119.9(5) . . ?
C15 C16 H16 120.1 . . ?
C17 C16 H16 120.1 . . ?
C18 C17 C16 119.1(4) . . ?
C18 C17 C19 124.4(4) . . ?
C16 C17 C19 116.2(4) . . ?
N4 C18 C17 121.0(4) . . ?
N4 C18 H18 119.5 . . ?
C17 C18 H18 119.5 . . ?
O3 C19 N5 125.6(5) . . ?
O3 C19 C17 118.3(5) . . ?
N5 C19 C17 116.2(5) . . ?
C21 C20 C25 122.0(5) . . ?
C21 C20 N5 122.8(5) . . ?
C25 C20 N5 115.2(5) . . ?
C20 C21 C22 118.2(6) . . ?
C20 C21 H21 120.9 . . ?
C22 C21 H21 120.9 . . ?
C23 C22 C21 121.4(6) . . ?
C23 C22 H22 119.3 . . ?
C21 C22 H22 119.3 . . ?
C22 C23 C24 120.0(6) . . ?
C22 C23 H23 120.0 . . ?
C24 C23 H23 120.0 . . ?
C25 C24 C23 119.7(5) . . ?
C25 C24 N6 123.2(5) . . ?
C23 C24 N6 117.1(5) . . ?
C24 C25 C20 118.6(5) . . ?
C24 C25 H25 120.7 . . ?
C20 C25 H25 120.7 . . ?
O4 C26 N6 123.0(5) . . ?
O4 C26 C28 119.7(6) . . ?
N6 C26 C28 117.3(5) . . ?
N7 C27 C28 122.3(5) . . ?
N7 C27 H27 118.8 . . ?
C28 C27 H27 118.8 . . ?
C29 C28 C27 118.4(5) . . ?
C29 C28 C26 126.3(6) . . ?
C27 C28 C26 115.3(5) . . ?
C28 C29 C30 118.6(6) . . ?
C28 C29 H29 120.7 . . ?
C30 C29 H29 120.7 . . ?
C31 C30 C29 120.1(6) . . ?
C31 C30 H30 120.0 . . ?
C29 C30 H30 120.0 . . ?
N7 C31 C30 122.1(6) . . ?
N7 C31 H31 119.0 . . ?
C30 C31 H31 119.0 . . ?
N8 C32 C33 121.0(5) . . ?
N8 C32 H32 119.5 . . ?
C33 C32 H32 119.5 . . ?
C32 C33 C34 121.0(5) . . ?
C32 C33 H33 119.5 . . ?
C34 C33 H33 119.5 . . ?
C33 C34 C35 118.0(5) . . ?
C33 C34 H34 121.0 . . ?
C35 C34 H34 121.0 . . ?
C36 C35 C34 118.2(5) . . ?
C36 C35 C37 114.4(5) . . ?
C34 C35 C37 127.3(5) . . ?
N8 C36 C35 123.2(5) . . ?
N8 C36 H36 118.4 . . ?
C35 C36 H36 118.4 . . ?
O5 C37 N9 124.2(5) . . ?
O5 C37 C35 118.8(5) . . ?
N9 C37 C35 116.9(5) . . ?
C43 C38 C39 118.5(5) . . ?
C43 C38 H38 120.8 . . ?
C39 C38 H38 120.8 . . ?
C40 C39 C38 121.8(5) . . ?
C40 C39 N9 117.6(5) . . ?
C38 C39 N9 120.6(5) . . ?
C39 C40 C41 118.6(6) . . ?
C39 C40 H40 120.7 . . ?
C41 C40 H40 120.7 . . ?
C42 C41 C40 120.5(6) . . ?
C42 C41 H41 119.7 . . ?
C40 C41 H41 119.7 . . ?
C43 C42 C41 119.6(5) . . ?
C43 C42 H42 120.2 . . ?
C41 C42 H42 120.2 . . ?
C42 C43 C38 120.9(5) . . ?
C42 C43 N10 117.9(5) . . ?
C38 C43 N10 121.2(5) . . ?
O6 C44 N10 125.5(4) . . ?
O6 C44 C46 119.4(4) . . ?
N10 C44 C46 115.0(4) . . ?
N11 C45 C46 122.7(4) . . ?
N11 C45 H45 118.7 . . ?
C46 C45 H45 118.7 . . ?
C45 C46 C47 118.1(4) . . ?
C45 C46 C44 117.2(4) . . ?
C47 C46 C44 124.5(4) . . ?
C46 C47 C48 119.7(5) . . ?
C46 C47 H47 120.2 . . ?
C48 C47 H47 120.2 . . ?
C49 C48 C47 119.6(4) . . ?
C49 C48 C50 124.4(4) . . ?
C47 C48 C50 115.9(4) . . ?
N11 C49 C48 120.7(4) . . ?
N11 C49 H49 119.7 . . ?
C48 C49 H49 119.7 . . ?
O7 C50 N12 125.7(5) . . ?
O7 C50 C48 119.3(5) . . ?
N12 C50 C48 115.0(5) . . ?
C56 C51 C52 120.0(5) . . ?
C56 C51 H51 120.0 . . ?
C52 C51 H51 120.0 . . ?
C53 C52 C51 120.5(5) . . ?
C53 C52 N12 122.8(6) . . ?
C51 C52 N12 116.7(5) . . ?
C52 C53 C54 119.0(6) . . ?
C52 C53 H53 120.5 . . ?
C54 C53 H53 120.5 . . ?
C55 C54 C53 120.9(7) . . ?
C55 C54 H54 119.6 . . ?
C53 C54 H54 119.6 . . ?
C56 C55 C54 119.4(6) . . ?
C56 C55 H55 120.3 . . ?
C54 C55 H55 120.3 . . ?
C55 C56 C51 120.0(5) . . ?
C55 C56 N13 116.5(5) . . ?
C51 C56 N13 123.5(5) . . ?
O8 C57 N13 123.3(5) . . ?
O8 C57 C59 118.5(5) . . ?
N13 C57 C59 118.1(5) . . ?
N14 C58 C59 123.6(5) . . ?
N14 C58 H58 118.2 . . ?
C59 C58 H58 118.2 . . ?
C58 C59 C60 117.1(5) . . ?
C58 C59 C57 116.1(5) . . ?
C60 C59 C57 126.8(5) . . ?
C61 C60 C59 119.0(6) . . ?
C61 C60 H60 120.5 . . ?
C59 C60 H60 120.5 . . ?
C62 C61 C60 120.1(6) . . ?
C62 C61 H61 120.0 . . ?
C60 C61 H61 120.0 . . ?
C61 C62 N14 121.8(6) . . ?
C61 C62 H62 119.1 . . ?
N14 C62 H62 119.1 . . ?
N15 C63 C64 120.7(5) . . ?
N15 C63 H63 119.6 . . ?
C64 C63 H63 119.6 . . ?
N16 C64 C63 120.2(5) . . ?
N16 C64 H64 119.9 . . ?
C63 C64 H64 119.9 . . ?
N15 C65 C66 119.6(5) . . ?
N15 C65 H65 120.2 . . ?
C66 C65 H65 120.2 . . ?
N16 C66 C65 121.7(5) . . ?
N16 C66 H66 119.2 . . ?
C65 C66 H66 119.2 . . ?
O12 C67 C68 113.2(11) . . ?
O12 C67 H67A 108.9 . . ?
C68 C67 H67A 108.9 . . ?
O12 C67 H67B 108.9 . . ?
C68 C67 H67B 108.9 . . ?
H67A C67 H67B 107.7 . . ?
O11 C68 C67 109.4(10) . . ?
O11 C68 H68A 109.8 . . ?
C67 C68 H68A 109.8 . . ?
O11 C68 H68B 109.8 . . ?
C67 C68 H68B 109.8 . . ?
H68A C68 H68B 108.2 . . ?
C70 C69 O12 111.4(9) . . ?
C70 C69 H69A 109.4 . . ?
O12 C69 H69A 109.4 . . ?
C70 C69 H69B 109.4 . . ?
O12 C69 H69B 109.4 . . ?
H69A C69 H69B 108.0 . . ?
O11 C70 C69 107.7(10) . . ?
O11 C70 H70A 110.2 . . ?
C69 C70 H70A 110.2 . . ?
O11 C70 H70B 110.2 . . ?
C69 C70 H70B 110.2 . . ?
H70A C70 H70B 108.5 . . ?
F1 B1 F4 115.5(12) . . ?
F1 B1 F3 113.3(12) . . ?
F4 B1 F3 109.2(12) . . ?
F1 B1 F2 106.3(12) . . ?
F4 B1 F2 107.3(13) . . ?
F3 B1 F2 104.4(12) . . ?
F5 B2 F6 114.6(11) . . ?
F5 B2 F8 107.6(13) . . ?
F6 B2 F8 113.0(13) . . ?
F5 B2 F7 110.2(14) . . ?
F6 B2 F7 109.6(14) . . ?
F8 B2 F7 101.1(11) . . ?
F11 B3 F12 105.7(10) . . ?
F11 B3 F9 109.7(13) . . ?
F12 B3 F9 118.7(14) . . ?
F11 B3 F10 112.6(13) . . ?
F12 B3 F10 106.3(12) . . ?
F9 B3 F10 104.0(10) . . ?
C5 N1 C1 119.1(5) . . ?
C5 N1 Pd1 122.0(3) . . ?
C1 N1 Pd1 118.9(4) . . ?
C6 N2 C7 125.0(5) . . ?
C6 N2 H2A 117.5 . . ?
C7 N2 H2A 117.5 . . ?
C13 N3 C11 126.7(5) . . ?
C13 N3 H3A 116.6 . . ?
C11 N3 H3A 116.6 . . ?
C14 N4 C18 119.1(4) . . ?
C14 N4 Pd2 117.7(3) . . ?
C18 N4 Pd2 123.1(3) . . ?
C19 N5 C20 124.9(5) . . ?
C19 N5 H5A 117.5 . . ?
C20 N5 H5A 117.5 . . ?
C26 N6 C24 127.6(5) . . ?
C26 N6 H6 116.2 . . ?
C24 N6 H6 116.2 . . ?
C31 N7 C27 118.5(5) . . ?
C31 N7 Pd1 121.5(4) . 3_666 ?
C27 N7 Pd1 120.0(4) . 3_666 ?
C32 N8 C36 118.5(5) . . ?
C32 N8 Pd1 125.6(4) . . ?
C36 N8 Pd1 115.8(3) . . ?
C37 N9 C39 124.9(5) . . ?
C37 N9 H9A 117.6 . . ?
C39 N9 H9A 117.6 . . ?
C44 N10 C43 128.1(4) . . ?
C44 N10 H10A 116.0 . . ?
C43 N10 H10A 116.0 . . ?
C45 N11 C49 119.3(4) . . ?
C45 N11 Pd2 118.5(3) . . ?
C49 N11 Pd2 122.0(3) . . ?
C50 N12 C52 125.5(5) . . ?
C50 N12 H12A 117.3 . . ?
C52 N12 H12A 117.3 . . ?
C57 N13 C56 126.5(5) . . ?
C57 N13 H13 116.7 . . ?
C56 N13 H13 116.7 . . ?
C58 N14 C62 118.5(5) . . ?
C58 N14 Pd1 117.7(4) . 3_666 ?
C62 N14 Pd1 123.8(4) . 3_666 ?
O10 N15 C63 120.3(4) . . ?
O10 N15 C65 120.6(4) . . ?
C63 N15 C65 119.0(4) . . ?
O9 N16 C64 120.5(4) . . ?
O9 N16 C66 120.7(4) . . ?
C64 N16 C66 118.8(4) . . ?
C68 O11 C70 110.0(10) . . ?
C67 O12 C69 105.0(10) . . ?
O13 S1 C71 104.5(4) . . ?
O13 S1 C72 107.1(4) . . ?
C71 S1 C72 97.9(6) . . ?
S1 C71 H71A 109.5 . . ?
S1 C71 H71B 109.5 . . ?
H71A C71 H71B 109.5 . . ?
S1 C71 H71C 109.5 . . ?
H71A C71 H71C 109.5 . . ?
H71B C71 H71C 109.5 . . ?
S1 C72 H72A 109.5 . . ?
S1 C72 H72B 109.5 . . ?
H72A C72 H72B 109.5 . . ?
S1 C72 H72C 109.5 . . ?
H72A C72 H72C 109.5 . . ?
H72B C72 H72C 109.5 . . ?
O14 S2 C73 105.9(4) . . ?
O14 S2 C74 101.2(5) . . ?
C73 S2 C74 97.8(6) . . ?
S2 C73 H73A 109.5 . . ?
S2 C73 H73B 109.5 . . ?
H73A C73 H73B 109.5 . . ?
S2 C73 H73C 109.5 . . ?
H73A C73 H73C 109.5 . . ?
H73B C73 H73C 109.5 . . ?
S2 C74 H74A 109.5 . . ?
S2 C74 H74B 109.5 . . ?
H74A C74 H74B 109.5 . . ?
S2 C74 H74C 109.5 . . ?
H74A C74 H74C 109.5 . . ?
H74B C74 H74C 109.5 . . ?
O15 S3 C75 107.0(6) . . ?
O15 S3 C76 104.3(6) . . ?
C75 S3 C76 107.2(10) . . ?
S3 C75 H75A 109.5 . . ?
S3 C75 H75B 109.5 . . ?
H75A C75 H75B 109.5 . . ?
S3 C75 H75C 109.5 . . ?
H75A C75 H75C 109.5 . . ?
H75B C75 H75C 109.5 . . ?
S3 C76 H76A 109.5 . . ?
S3 C76 H76B 109.5 . . ?
H76A C76 H76B 109.5 . . ?
S3 C76 H76C 109.5 . . ?
H76A C76 H76C 109.5 . . ?
H76B C76 H76C 109.5 . . ?
O16 S4 C78 109.7(6) . . ?
O16 S4 C77 101.2(6) . . ?
C78 S4 C77 89.4(11) . . ?
S4 C77 H77A 109.5 . . ?
S4 C77 H77B 109.5 . . ?
H77A C77 H77B 109.5 . . ?
S4 C77 H77C 109.5 . . ?
H77A C77 H77C 109.5 . . ?
H77B C77 H77C 109.5 . . ?
S4 C78 H78A 109.5 . . ?
S4 C78 H78B 109.5 . . ?
H78A C78 H78B 109.5 . . ?
S4 C78 H78C 109.5 . . ?
H78A C78 H78C 109.5 . . ?
H78B C78 H78C 109.5 . . ?
O17 S5 C80 105.7(7) . . ?
O17 S5 C79 106.7(6) . . ?
C80 S5 C79 101.0(9) . . ?
S5 C79 H79A 109.5 . . ?
S5 C79 H79B 109.5 . . ?
H79A C79 H79B 109.5 . . ?
S5 C79 H79C 109.5 . . ?
H79A C79 H79C 109.5 . . ?
H79B C79 H79C 109.5 . . ?
S5 C80 H80A 109.5 . . ?
S5 C80 H80B 109.5 . . ?
H80A C80 H80B 109.5 . . ?
S5 C80 H80C 109.5 . . ?
H80A C80 H80C 109.5 . . ?
H80B C80 H80C 109.5 . . ?
O18 S6 C82 106.7(9) . . ?
O18 S6 C81 106.3(11) . . ?
C82 S6 C81 95.0(8) . . ?
S6 C81 H81A 109.5 . . ?
S6 C81 H81B 109.5 . . ?
H81A C81 H81B 109.5 . . ?
S6 C81 H81C 109.5 . . ?
H81A C81 H81C 109.5 . . ?
H81B C81 H81C 109.5 . . ?
S6 C82 H82A 109.5 . . ?
S6 C82 H82B 109.5 . . ?
H82A C82 H82B 109.5 . . ?
S6 C82 H82C 109.5 . . ?
H82A C82 H82C 109.5 . . ?
H82B C82 H82C 109.5 . . ?
O19 S7 C83 108.8(7) . . ?
O19 S7 C84 108.4(7) . . ?
C83 S7 C84 103.5(8) . . ?
S7 C83 H83A 109.5 . . ?
S7 C83 H83B 109.5 . . ?
H83A C83 H83B 109.5 . . ?
S7 C83 H83C 109.5 . . ?
H83A C83 H83C 109.5 . . ?
H83B C83 H83C 109.5 . . ?
S7 C84 H84A 109.5 . . ?
S7 C84 H84B 109.5 . . ?
H84A C84 H84B 109.5 . . ?
S7 C84 H84C 109.5 . . ?
H84A C84 H84C 109.5 . . ?
H84B C84 H84C 109.5 . . ?
N8 Pd1 N14 175.24(16) . 3_666 ?
N8 Pd1 N1 91.49(19) . . ?
N14 Pd1 N1 90.30(19) 3_666 . ?
N8 Pd1 N7 88.54(19) . 3_666 ?
N14 Pd1 N7 89.65(19) 3_666 3_666 ?
N1 Pd1 N7 179.82(19) . 3_666 ?
N4 Pd2 N4 180.0 3_666 . ?
N4 Pd2 N11 89.16(16) 3_666 3_666 ?
N4 Pd2 N11 90.84(16) . 3_666 ?
N4 Pd2 N11 90.84(16) 3_666 . ?
N4 Pd2 N11 89.16(16) . . ?
N11 Pd2 N11 180.0(2) 3_666 . ?

loop_
_geom_bond_atom_site_label_1
_geom_bond_atom_site_label_2
_geom_bond_distance
_geom_bond_site_symmetry_2
_geom_bond_publ_flag
C1 N1 1.351(7) . ?
C1 C2 1.375(10) . ?
C1 H1 0.9400 . ?
C2 C3 1.360(9) . ?
C2 H2 0.9400 . ?
C3 C4 1.389(7) . ?
C3 H3 0.9400 . ?
C4 C5 1.377(8) . ?
C4 C6 1.498(8) . ?
C5 N1 1.349(7) . ?
C5 H5 0.9400 . ?
C6 O1 1.212(7) . ?
C6 N2 1.360(7) . ?
C7 C8 1.378(8) . ?
C7 C12 1.394(7) . ?
C7 N2 1.432(7) . ?
C8 C9 1.367(9) . ?
C8 H8 0.9400 . ?
C9 C10 1.400(7) . ?
C9 H9 0.9400 . ?
C10 C11 1.396(8) . ?
C10 H10 0.9400 . ?
C11 C12 1.385(7) . ?
C11 N3 1.412(6) . ?
C12 H12 0.9400 . ?
C13 O2 1.224(7) . ?
C13 N3 1.350(7) . ?
C13 C15 1.498(5) . ?
C14 N4 1.340(6) . ?
C14 C15 1.379(7) . ?
C14 H14 0.9400 . ?
C15 C16 1.384(7) . ?
C16 C17 1.396(7) . ?
C16 H16 0.9400 . ?
C17 C18 1.374(7) . ?
C17 C19 1.516(6) . ?
C18 N4 1.364(6) . ?
C18 H18 0.9400 . ?
C19 O3 1.204(7) . ?
C19 N5 1.343(7) . ?
C20 C21 1.375(8) . ?
C20 C25 1.402(7) . ?
C20 N5 1.427(7) . ?
C21 C22 1.399(9) . ?
C21 H21 0.9400 . ?
C22 C23 1.372(9) . ?
C22 H22 0.9400 . ?
C23 C24 1.400(9) . ?
C23 H23 0.9400 . ?
C24 C25 1.397(8) . ?
C24 N6 1.426(7) . ?
C25 H25 0.9400 . ?
C26 O4 1.221(7) . ?
C26 N6 1.340(8) . ?
C26 C28 1.505(8) . ?
C27 N7 1.344(7) . ?
C27 C28 1.389(8) . ?
C27 H27 0.9400 . ?
C28 C29 1.380(8) . ?
C29 C30 1.386(9) . ?
C29 H29 0.9400 . ?
C30 C31 1.357(10) . ?
C30 H30 0.9400 . ?
C31 N7 1.342(8) . ?
C31 H31 0.9400 . ?
C32 N8 1.336(6) . ?
C32 C33 1.367(9) . ?
C32 H32 0.9400 . ?
C33 C34 1.386(8) . ?
C33 H33 0.9400 . ?
C34 C35 1.390(7) . ?
C34 H34 0.9400 . ?
C35 C36 1.370(8) . ?
C35 C37 1.503(7) . ?
C36 N8 1.353(6) . ?
C36 H36 0.9400 . ?
C37 O5 1.215(7) . ?
C37 N9 1.357(7) . ?
C38 C43 1.388(7) . ?
C38 C39 1.399(7) . ?
C38 H38 0.9400 . ?
C39 C40 1.364(8) . ?
C39 N9 1.427(7) . ?
C40 C41 1.409(9) . ?
C40 H40 0.9400 . ?
C41 C42 1.383(8) . ?
C41 H41 0.9400 . ?
C42 C43 1.381(7) . ?
C42 H42 0.9400 . ?
C43 N10 1.431(6) . ?
C44 O6 1.210(6) . ?
C44 N10 1.340(6) . ?
C44 C46 1.510(5) . ?
C45 N11 1.342(6) . ?
C45 C46 1.383(7) . ?
C45 H45 0.9400 . ?
C46 C47 1.385(7) . ?
C47 C48 1.387(7) . ?
C47 H47 0.9400 . ?
C48 C49 1.381(7) . ?
C48 C50 1.513(6) . ?
C49 N11 1.362(6) . ?
C49 H49 0.9400 . ?
C50 O7 1.211(7) . ?
C50 N12 1.360(7) . ?
C51 C56 1.385(7) . ?
C51 C52 1.392(8) . ?
C51 H51 0.9400 . ?
C52 C53 1.369(9) . ?
C52 N12 1.422(7) . ?
C53 C54 1.392(10) . ?
C53 H53 0.9400 . ?
C54 C55 1.389(10) . ?
C54 H54 0.9400 . ?
C55 C56 1.375(9) . ?
C55 H55 0.9400 . ?
C56 N13 1.415(7) . ?
C57 O8 1.215(7) . ?
C57 N13 1.335(7) . ?
C57 C59 1.504(7) . ?
C58 N14 1.329(7) . ?
C58 C59 1.379(8) . ?
C58 H58 0.9400 . ?
C59 C60 1.405(8) . ?
C60 C61 1.382(9) . ?
C60 H60 0.9400 . ?
C61 C62 1.347(10) . ?
C61 H61 0.9400 . ?
C62 N14 1.357(7) . ?
C62 H62 0.9400 . ?
C63 N15 1.349(6) . ?
C63 C64 1.367(7) . ?
C63 H63 0.9400 . ?
C64 N16 1.344(7) . ?
C64 H64 0.9400 . ?
C65 N15 1.355(6) . ?
C65 C66 1.357(7) . ?
C65 H65 0.9400 . ?
C66 N16 1.345(6) . ?
C66 H66 0.9400 . ?
C67 O12 1.412(12) . ?
C67 C68 1.479(12) . ?
C67 H67A 0.9800 . ?
C67 H67B 0.9800 . ?
C68 O11 1.414(11) . ?
C68 H68A 0.9800 . ?
C68 H68B 0.9800 . ?
C69 C70 1.485(12) . ?
C69 O12 1.490(11) . ?
C69 H69A 0.9800 . ?
C69 H69B 0.9800 . ?
C70 O11 1.441(11) . ?
C70 H70A 0.9800 . ?
C70 H70B 0.9800 . ?
B1 F1 1.337(13) . ?
B1 F4 1.348(14) . ?
B1 F3 1.378(14) . ?
B1 F2 1.381(16) . ?
B2 F5 1.335(14) . ?
B2 F6 1.346(14) . ?
B2 F8 1.402(15) . ?
B2 F7 1.421(16) . ?
B3 F11 1.321(13) . ?
B3 F12 1.336(14) . ?
B3 F9 1.404(15) . ?
B3 F10 1.418(14) . ?
N1 Pd1 2.031(5) . ?
N2 H2A 0.8700 . ?
N3 H3A 0.8700 . ?
N4 Pd2 2.026(4) . ?
N5 H5A 0.8700 . ?
N6 H6 0.8700 . ?
N7 Pd1 2.034(5) 3_666 ?
N8 Pd1 2.023(5) . ?
N9 H9A 0.8700 . ?
N10 H10A 0.8700 . ?
N11 Pd2 2.041(4) . ?
N12 H12A 0.8700 . ?
N13 H13 0.8700 . ?
N14 Pd1 2.026(5) 3_666 ?
N15 O10 1.309(5) . ?
N16 O9 1.305(5) . ?
S1 O13 1.504(5) . ?
S1 C71 1.770(9) . ?
S1 C72 1.781(9) . ?
C71 H71A 0.9700 . ?
C71 H71B 0.9700 . ?
C71 H71C 0.9700 . ?
C72 H72A 0.9700 . ?
C72 H72B 0.9700 . ?
C72 H72C 0.9700 . ?
S2 O14 1.490(5) . ?
S2 C73 1.781(8) . ?
S2 C74 1.797(10) . ?
C73 H73A 0.9700 . ?
C73 H73B 0.9700 . ?
C73 H73C 0.9700 . ?
C74 H74A 0.9700 . ?
C74 H74B 0.9700 . ?
C74 H74C 0.9700 . ?
S3 O15 1.477(6) . ?
S3 C75 1.794(13) . ?
S3 C76 1.835(13) . ?
C75 H75A 0.9700 . ?
C75 H75B 0.9700 . ?
C75 H75C 0.9700 . ?
C76 H76A 0.9700 . ?
C76 H76B 0.9700 . ?
C76 H76C 0.9700 . ?
S4 O16 1.470(5) . ?
S4 C78 1.678(12) . ?
S4 C77 1.861(13) . ?
C77 H77A 0.9700 . ?
C77 H77B 0.9700 . ?
C77 H77C 0.9700 . ?
C78 H78A 0.9700 . ?
C78 H78B 0.9700 . ?
C78 H78C 0.9700 . ?
S5 O17 1.486(7) . ?
S5 C80 1.741(12) . ?
S5 C79 1.761(12) . ?
C79 H79A 0.9700 . ?
C79 H79B 0.9700 . ?
C79 H79C 0.9700 . ?
C80 H80A 0.9700 . ?
C80 H80B 0.9700 . ?
C80 H80C 0.9700 . ?
S6 O18 1.521(12) . ?
S6 C82 1.691(11) . ?
S6 C81 1.729(13) . ?
C81 H81A 0.9700 . ?
C81 H81B 0.9700 . ?
C81 H81C 0.9700 . ?
C82 H82A 0.9700 . ?
C82 H82B 0.9700 . ?
C82 H82C 0.9700 . ?
S7 O19 1.462(5) . ?
S7 C83 1.690(12) . ?
S7 C84 1.725(12) . ?
C83 H83A 0.9700 . ?
C83 H83B 0.9700 . ?
C83 H83C 0.9700 . ?
C84 H84A 0.9700 . ?
C84 H84B 0.9700 . ?
C84 H84C 0.9700 . ?

loop_
_geom_hbond_atom_site_label_D
_geom_hbond_atom_site_label_H
_geom_hbond_atom_site_label_A
_geom_hbond_distance_DH
_geom_hbond_distance_HA
_geom_hbond_distance_DA
_geom_hbond_angle_DHA
_geom_hbond_site_symmetry_A
_geom_hbond_publ_flag
C1 H1 O19 0.94 2.49 3.319(9) 146.8 4_566 yes
C5 H5 O9 0.94 2.56 3.377(6) 145.4 . yes
C12 H12 O2 0.94 2.28 2.851(7) 118.6 . yes
C14 H14 O10 0.94 2.36 3.210(6) 149.7 . yes
C18 H18 O10 0.94 2.58 3.357(6) 140.3 3_666 yes
C18 H18 O14 0.94 2.61 3.127(6) 114.8 3_666 yes
C21 H21 O3 0.94 2.32 2.841(8) 114.1 . yes
C23 H23 O17 0.94 2.55 3.315(9) 138.6 4_476 yes
C25 H25 O4 0.94 2.23 2.817(7) 119.8 . yes
C27 H27 O9 0.94 2.52 3.360(7) 148.4 3_666 yes
C30 H30 F5 0.94 2.46 3.373(11) 163.3 4_476 yes
C31 H31 O19 0.94 2.45 3.265(9) 145.4 2_655 yes
C32 H32 O1 0.94 2.64 3.187(7) 118.0 3_656 yes
C32 H32 O19 0.94 2.64 3.377(9) 135.8 4_566 yes
C33 H33 F11 0.94 2.46 3.380(9) 165.0 2_645 yes
C36 H36 O9 0.94 2.30 3.153(7) 150.1 . yes
C38 H38 O5 0.94 2.31 2.812(7) 112.9 . yes
C38 H38 O6 0.94 2.21 2.831(6) 123.1 . yes
C40 H40 O15 0.94 2.64 3.304(9) 127.9 . yes
C45 H45 O10 0.94 2.54 3.363(6) 146.6 . yes
C49 H49 O10 0.94 2.41 3.217(6) 143.3 3_666 yes
C51 H51 O8 0.94 2.24 2.803(7) 117.5 . yes
C53 H53 O7 0.94 2.35 2.885(8) 115.9 . yes
C55 H55 F1 0.94 2.45 3.260(9) 143.8 1_455 yes
C58 H58 O9 0.94 2.42 3.261(7) 148.7 3_666 yes
C63 H63 O14 0.94 2.30 3.213(7) 163.2 . yes
C64 H64 O5 0.94 2.33 3.179(7) 150.3 . yes
C65 H65 O13 0.94 2.27 3.192(7) 168.2 3_666 yes
C66 H66 O16 0.94 2.37 3.287(7) 164.0 3_666 yes
C70 H70A O3 0.98 2.63 3.577(14) 163.2 . yes
N2 H2A O16 0.87 1.96 2.795(7) 160.9 3_666 yes
N5 H5A O14 0.87 1.94 2.805(6) 172.6 3_666 yes
N6 H6 O17 0.87 2.08 2.934(7) 166.1 4_476 yes
N9 H9A O15 0.87 1.98 2.818(6) 162.9 . yes
N10 H10A F10 0.87 2.07 2.850(8) 148.9 . yes
N12 H12A O13 0.87 2.01 2.855(7) 162.2 . yes
N13 H13 F1 0.87 2.16 2.989(7) 159.3 1_455 yes
C71 H71A O15 0.97 2.55 3.428(13) 150.6 2_655 yes
C73 H73A F9 0.97 2.46 3.146(17) 127.3 . yes
C76 H76A F5 0.97 2.55 3.397(19) 146.1 2_645 yes
C80 H80A F4 0.97 2.59 3.34(2) 134.1 . yes
C82 H82A O11 0.97 2.59 3.518(18) 159.5 3_566 yes
C82 H82C F2 0.97 2.20 3.165(19) 170.7 1_455 yes
C83 H83A O18 0.97 2.26 3.22(2) 168.0 4_675 yes
C83 H83B F6 0.97 2.62 3.56(2) 164.3 . yes

loop_
_geom_torsion_atom_site_label_1
_geom_torsion_atom_site_label_2
_geom_torsion_atom_site_label_3
_geom_torsion_atom_site_label_4
_geom_torsion
_geom_torsion_site_symmetry_1
_geom_torsion_site_symmetry_2
_geom_torsion_site_symmetry_3
_geom_torsion_site_symmetry_4
_geom_torsion_publ_flag
N1 C1 C2 C3 2.2(12) . . . . ?
C1 C2 C3 C4 -2.3(12) . . . . ?
C2 C3 C4 C5 1.0(11) . . . . ?
C2 C3 C4 C6 177.9(7) . . . . ?
C3 C4 C5 N1 0.4(9) . . . . ?
C6 C4 C5 N1 -176.2(5) . . . . ?
C5 C4 C6 O1 145.1(6) . . . . ?
C3 C4 C6 O1 -31.5(9) . . . . ?
C5 C4 C6 N2 -37.2(9) . . . . ?
C3 C4 C6 N2 146.1(6) . . . . ?
C12 C7 C8 C9 0.7(10) . . . . ?
N2 C7 C8 C9 177.2(6) . . . . ?
C7 C8 C9 C10 0.8(10) . . . . ?
C8 C9 C10 C11 -1.5(10) . . . . ?
C9 C10 C11 C12 0.7(9) . . . . ?
C9 C10 C11 N3 -179.2(5) . . . . ?
C10 C11 C12 C7 0.7(9) . . . . ?
N3 C11 C12 C7 -179.4(5) . . . . ?
C8 C7 C12 C11 -1.5(9) . . . . ?
N2 C7 C12 C11 -178.2(5) . . . . ?
N4 C14 C15 C16 0.2(9) . . . . ?
N4 C14 C15 C13 175.7(5) . . . . ?
O2 C13 C15 C14 -23.3(9) . . . . ?
N3 C13 C15 C14 156.6(5) . . . . ?
O2 C13 C15 C16 151.9(7) . . . . ?
N3 C13 C15 C16 -28.2(9) . . . . ?
C14 C15 C16 C17 -1.3(9) . . . . ?
C13 C15 C16 C17 -176.5(6) . . . . ?
C15 C16 C17 C18 1.5(9) . . . . ?
C15 C16 C17 C19 175.7(6) . . . . ?
C16 C17 C18 N4 -0.5(8) . . . . ?
C19 C17 C18 N4 -174.2(5) . . . . ?
C18 C17 C19 O3 143.3(6) . . . . ?
C16 C17 C19 O3 -30.6(9) . . . . ?
C18 C17 C19 N5 -37.3(8) . . . . ?
C16 C17 C19 N5 148.9(6) . . . . ?
C25 C20 C21 C22 3.0(11) . . . . ?
N5 C20 C21 C22 -177.7(7) . . . . ?
C20 C21 C22 C23 -0.9(12) . . . . ?
C21 C22 C23 C24 -1.2(13) . . . . ?
C22 C23 C24 C25 1.3(11) . . . . ?
C22 C23 C24 N6 179.6(7) . . . . ?
C23 C24 C25 C20 0.7(9) . . . . ?
N6 C24 C25 C20 -177.5(6) . . . . ?
C21 C20 C25 C24 -2.9(9) . . . . ?
N5 C20 C25 C24 177.7(5) . . . . ?
N7 C27 C28 C29 -0.8(10) . . . . ?
N7 C27 C28 C26 179.1(6) . . . . ?
O4 C26 C28 C29 -173.3(8) . . . . ?
N6 C26 C28 C29 5.8(11) . . . . ?
O4 C26 C28 C27 6.8(10) . . . . ?
N6 C26 C28 C27 -174.1(6) . . . . ?
C27 C28 C29 C30 0.1(11) . . . . ?
C26 C28 C29 C30 -179.8(7) . . . . ?
C28 C29 C30 C31 0.1(13) . . . . ?
C29 C30 C31 N7 0.4(13) . . . . ?
N8 C32 C33 C34 3.5(11) . . . . ?
C32 C33 C34 C35 -2.0(10) . . . . ?
C33 C34 C35 C36 -0.2(10) . . . . ?
C33 C34 C35 C37 176.7(6) . . . . ?
C34 C35 C36 N8 1.1(10) . . . . ?
C37 C35 C36 N8 -176.3(6) . . . . ?
C36 C35 C37 O5 18.1(9) . . . . ?
C34 C35 C37 O5 -159.0(7) . . . . ?
C36 C35 C37 N9 -159.5(6) . . . . ?
C34 C35 C37 N9 23.5(10) . . . . ?
C43 C38 C39 C40 -3.4(10) . . . . ?
C43 C38 C39 N9 178.4(6) . . . . ?
C38 C39 C40 C41 3.1(12) . . . . ?
N9 C39 C40 C41 -178.7(8) . . . . ?
C39 C40 C41 C42 -0.1(14) . . . . ?
C40 C41 C42 C43 -2.4(13) . . . . ?
C41 C42 C43 C38 2.1(11) . . . . ?
C41 C42 C43 N10 -177.1(7) . . . . ?
C39 C38 C43 C42 0.8(10) . . . . ?
C39 C38 C43 N10 179.9(6) . . . . ?
N11 C45 C46 C47 -1.8(8) . . . . ?
N11 C45 C46 C44 -177.0(4) . . . . ?
O6 C44 C46 C45 19.5(8) . . . . ?
N10 C44 C46 C45 -161.2(5) . . . . ?
O6 C44 C46 C47 -155.4(6) . . . . ?
N10 C44 C46 C47 23.9(8) . . . . ?
C45 C46 C47 C48 2.7(8) . . . . ?
C44 C46 C47 C48 177.5(5) . . . . ?
C46 C47 C48 C49 -1.5(8) . . . . ?
C46 C47 C48 C50 -177.6(5) . . . . ?
C47 C48 C49 N11 -0.6(8) . . . . ?
C50 C48 C49 N11 175.1(5) . . . . ?
C49 C48 C50 O7 -139.0(6) . . . . ?
C47 C48 C50 O7 36.9(8) . . . . ?
C49 C48 C50 N12 42.8(8) . . . . ?
C47 C48 C50 N12 -141.3(5) . . . . ?
C56 C51 C52 C53 2.1(11) . . . . ?
C56 C51 C52 N12 -178.7(6) . . . . ?
C51 C52 C53 C54 2.1(14) . . . . ?
N12 C52 C53 C54 -177.0(9) . . . . ?
C52 C53 C54 C55 -3.1(17) . . . . ?
C53 C54 C55 C56 -0.1(17) . . . . ?
C54 C55 C56 C51 4.3(14) . . . . ?
C54 C55 C56 N13 -177.9(9) . . . . ?
C52 C51 C56 C55 -5.4(11) . . . . ?
C52 C51 C56 N13 177.0(6) . . . . ?
N14 C58 C59 C60 -0.1(10) . . . . ?
N14 C58 C59 C57 -178.4(6) . . . . ?
O8 C57 C59 C58 2.1(9) . . . . ?
N13 C57 C59 C58 -179.9(6) . . . . ?
O8 C57 C59 C60 -176.0(7) . . . . ?
N13 C57 C59 C60 2.0(10) . . . . ?
C58 C59 C60 C61 1.6(11) . . . . ?
C57 C59 C60 C61 179.7(7) . . . . ?
C59 C60 C61 C62 -2.7(13) . . . . ?
C60 C61 C62 N14 2.3(13) . . . . ?
N15 C63 C64 N16 -0.6(8) . . . . ?
N15 C65 C66 N16 -0.3(8) . . . . ?
O12 C67 C68 O11 -61.0(17) . . . . ?
O12 C69 C70 O11 61.4(14) . . . . ?
C4 C5 N1 C1 -0.6(9) . . . . ?
C4 C5 N1 Pd1 178.1(4) . . . . ?
C2 C1 N1 C5 -0.7(10) . . . . ?
C2 C1 N1 Pd1 -179.4(6) . . . . ?
O1 C6 N2 C7 -2.3(10) . . . . ?
C4 C6 N2 C7 -179.8(5) . . . . ?
C8 C7 N2 C6 41.5(9) . . . . ?
C12 C7 N2 C6 -141.9(6) . . . . ?
O2 C13 N3 C11 -2.9(10) . . . . ?
C15 C13 N3 C11 177.2(5) . . . . ?
C12 C11 N3 C13 17.9(9) . . . . ?
C10 C11 N3 C13 -162.2(6) . . . . ?
C15 C14 N4 C18 0.8(8) . . . . ?
C15 C14 N4 Pd2 -175.1(4) . . . . ?
C17 C18 N4 C14 -0.6(7) . . . . ?
C17 C18 N4 Pd2 175.1(4) . . . . ?
O3 C19 N5 C20 -5.4(10) . . . . ?
C17 C19 N5 C20 175.2(5) . . . . ?
C21 C20 N5 C19 26.3(9) . . . . ?
C25 C20 N5 C19 -154.3(6) . . . . ?
O4 C26 N6 C24 -5.5(12) . . . . ?
C28 C26 N6 C24 175.4(6) . . . . ?
C25 C24 N6 C26 11.2(11) . . . . ?
C23 C24 N6 C26 -167.0(7) . . . . ?
C30 C31 N7 C27 -1.1(11) . . . . ?
C30 C31 N7 Pd1 -179.1(6) . . . 3_666 ?
C28 C27 N7 C31 1.3(9) . . . . ?
C28 C27 N7 Pd1 179.4(5) . . . 3_666 ?
C33 C32 N8 C36 -2.6(9) . . . . ?
C33 C32 N8 Pd1 -177.8(5) . . . . ?
C35 C36 N8 C32 0.3(9) . . . . ?
C35 C36 N8 Pd1 176.0(5) . . . . ?
O5 C37 N9 C39 2.7(11) . . . . ?
C35 C37 N9 C39 -179.8(6) . . . . ?
C40 C39 N9 C37 151.9(7) . . . . ?
C38 C39 N9 C37 -29.9(10) . . . . ?
O6 C44 N10 C43 1.2(10) . . . . ?
C46 C44 N10 C43 -178.1(5) . . . . ?
C42 C43 N10 C44 -178.9(6) . . . . ?
C38 C43 N10 C44 2.0(10) . . . . ?
C46 C45 N11 C49 -0.4(7) . . . . ?
C46 C45 N11 Pd2 174.8(4) . . . . ?
C48 C49 N11 C45 1.6(7) . . . . ?
C48 C49 N11 Pd2 -173.4(4) . . . . ?
O7 C50 N12 C52 0.1(10) . . . . ?
C48 C50 N12 C52 178.2(5) . . . . ?
C53 C52 N12 C50 -26.7(11) . . . . ?
C51 C52 N12 C50 154.2(6) . . . . ?
O8 C57 N13 C56 0.5(11) . . . . ?
C59 C57 N13 C56 -177.4(6) . . . . ?
C55 C56 N13 C57 165.7(7) . . . . ?
C51 C56 N13 C57 -16.6(11) . . . . ?
C59 C58 N14 C62 -0.4(9) . . . . ?
C59 C58 N14 Pd1 178.1(5) . . . 3_666 ?
C61 C62 N14 C58 -0.7(11) . . . . ?
C61 C62 N14 Pd1 -179.1(6) . . . 3_666 ?
C64 C63 N15 O10 -179.1(5) . . . . ?
C64 C63 N15 C65 -0.7(8) . . . . ?
C66 C65 N15 O10 179.5(5) . . . . ?
C66 C65 N15 C63 1.1(7) . . . . ?
C63 C64 N16 O9 -178.4(5) . . . . ?
C63 C64 N16 C66 1.4(8) . . . . ?
C65 C66 N16 O9 178.8(5) . . . . ?
C65 C66 N16 C64 -1.0(8) . . . . ?
C67 C68 O11 C70 59.3(15) . . . . ?
C69 C70 O11 C68 -60.3(13) . . . . ?
C68 C67 O12 C69 58.7(14) . . . . ?
C70 C69 O12 C67 -59.6(13) . . . . ?
